data_4511847
loop_
_publ_author_name
'Nagarajan, V.'
'Pedireddi, Venkateswara Rao'

_publ_section_title
;
 Preparation of Multiple Cocrystals of Trithiocyanuric Acid with Some
 N-Donor Compounds
;
_journal_issue 9
_journal_name_full 'Crystal Growth &amp; Design'
_journal_page_first 4803
_journal_paper_doi 10.1021/cg500961n
_journal_volume 14
_journal_year 2014
_chemical_formula_moiety 'C3 H3 N3 S3, C12 H8 N2'
_chemical_formula_sum 'C15 H11 N5 S3'
_chemical_formula_weight 357.47
_chemical_name_systematic 'Trithiocyanuric acid+1,7-phenanthroline'
_space_group_IT_number 14
_symmetry_cell_setting monoclinic
_symmetry_space_group_name_Hall '-P 2ybc'
_symmetry_space_group_name_H-M 'P 1 21/c 1'
_atom_sites_solution_hydrogens geom
_atom_sites_solution_primary direct
_atom_sites_solution_secondary difmap
_audit_creation_method SHELXL-97
_cell_angle_alpha 90.00
_cell_angle_beta 102.78(1)
_cell_angle_gamma 90.00
_cell_formula_units_Z 4
_cell_length_a 15.610(1)
_cell_length_b 13.199(1)
_cell_length_c 7.945(1)
_cell_measurement_temperature 298(2)
_cell_volume 1596.4(3)
_computing_cell_refinement SMART
_computing_data_collection SMART
_computing_data_reduction SAINTPLUS
_computing_structure_refinement 'SHELXTL (Sheldrick, 1997)'
_computing_structure_solution 'SHELXTL (Sheldrick, 1990)'
_diffrn_ambient_temperature 298(2)
_diffrn_measured_fraction_theta_full 0.998
_diffrn_measured_fraction_theta_max 0.998
_diffrn_measurement_device_type 'Bruker, APEX CCD area detector'
_diffrn_measurement_method SMART
_diffrn_radiation_monochromator graphite
_diffrn_radiation_source 'fine-focus sealed tube'
_diffrn_radiation_type MoK\a
_diffrn_radiation_wavelength 0.71073
_diffrn_reflns_av_R_equivalents 0.0252
_diffrn_reflns_av_sigmaI/netI 0.0241
_diffrn_reflns_limit_h_max 20
_diffrn_reflns_limit_h_min -20
_diffrn_reflns_limit_k_max 13
_diffrn_reflns_limit_k_min -17
_diffrn_reflns_limit_l_max 6
_diffrn_reflns_limit_l_min -10
_diffrn_reflns_number 14022
_diffrn_reflns_theta_full 27.48
_diffrn_reflns_theta_max 27.48
_diffrn_reflns_theta_min 3.05
_exptl_absorpt_coefficient_mu 0.469
_exptl_absorpt_correction_type none
_exptl_crystal_colour Yellow
_exptl_crystal_density_diffrn 1.487
_exptl_crystal_density_method 'not measured'
_exptl_crystal_description Blocks
_exptl_crystal_F_000 736
_exptl_crystal_size_max 0.36
_exptl_crystal_size_mid 0.34
_exptl_crystal_size_min 0.30
_refine_diff_density_max 0.294
_refine_diff_density_min -0.396
_refine_diff_density_rms 0.042
_refine_ls_extinction_method none
_refine_ls_goodness_of_fit_ref 1.018
_refine_ls_hydrogen_treatment constr
_refine_ls_matrix_type full
_refine_ls_number_parameters 208
_refine_ls_number_reflns 3651
_refine_ls_number_restraints 0
_refine_ls_restrained_S_all 1.018
_refine_ls_R_factor_all 0.0481
_refine_ls_R_factor_gt 0.0354
_refine_ls_shift/su_max 0.000
_refine_ls_shift/su_mean 0.000
_refine_ls_structure_factor_coef Fsqd
_refine_ls_weighting_details 'calc w=1/[\s^2^(Fo^2^)+(0.0387P)^2^+0.5876P] where P=(Fo^2^+2Fc^2^)/3'
_refine_ls_weighting_scheme calc
_refine_ls_wR_factor_gt 0.0858
_refine_ls_wR_factor_ref 0.0939
_reflns_number_gt 2880
_reflns_number_total 3651
_reflns_threshold_expression >2sigma(I)
_cod_data_source_file cg500961n_si_002.cif
_cod_data_source_block 1b'
_cod_depositor_comments
;
The following automatic conversions were performed:

'_symmetry_cell_setting' value 'Monoclinic' changed to 'monoclinic'
according to
/home/saulius/struct/COD-crude-data--automatic-downloads/rss-feeds/ACS/lib/dictionaries/cif_core.dic
dictionary named 'cif_core.dic' version 2.4.2 from 2011-04-26.

Automatic conversion script
Id: cif_fix_values 2281 2013-09-26 08:29:07Z andrius 

 Adding full bibliography for 4511844--4511849.cif.
;
_cod_original_sg_symbol_H-M P21/c
_cod_database_code 4511847

loop_
_symmetry_equiv_pos_as_xyz
'x, y, z'
'-x, y+1/2, -z+1/2'
'-x, -y, -z'
'x, -y-1/2, z-1/2'

loop_
_atom_site_label
_atom_site_type_symbol
_atom_site_fract_x
_atom_site_fract_y
_atom_site_fract_z
_atom_site_U_iso_or_equiv
_atom_site_adp_type
_atom_site_occupancy
_atom_site_symmetry_multiplicity
_atom_site_calc_flag
_atom_site_refinement_flags
S1 S 0.15000(4) 0.36808(5) -0.04054(8) 0.06752(19) Uani 1 1 d .
S2 S -0.11078(3) 0.58077(4) -0.41523(7) 0.04701(14) Uani 1 1 d .
S3 S -0.11493(3) 0.18149(3) -0.45293(6) 0.04553(14) Uani 1 1 d .
N1 N -0.58462(11) 0.10040(14) -0.1849(3) 0.0605(5) Uani 1 1 d .
N2 N -0.26996(10) 0.09807(12) -0.1040(2) 0.0470(4) Uani 1 1 d .
N3 N 0.01436(9) 0.28926(11) -0.26259(19) 0.0406(3) Uani 1 1 d .
H3A H 0.0412 0.2322 -0.2413 0.049 Uiso 1 1 d R
N4 N -0.10339(9) 0.38066(10) -0.41362(19) 0.0378(3) Uani 1 1 d .
H4A H -0.1541 0.3829 -0.4833 0.045 Uiso 1 1 d R
N5 N 0.01195(9) 0.46170(11) -0.23116(18) 0.0396(3) Uani 1 1 d .
H5A H 0.0348 0.5166 -0.1826 0.048 Uiso 1 1 d R
C1 C -0.27741(14) 0.06282(17) -0.2619(3) 0.0581(5) Uani 1 1 d .
H5B H -0.2265 0.0484 -0.2999 0.070 Uiso 1 1 calc R
C2 C -0.35853(15) 0.04625(19) -0.3745(3) 0.0647(6) Uani 1 1 d .
H2B H -0.3617 0.0229 -0.4861 0.078 Uiso 1 1 calc R
C3 C -0.43325(14) 0.06515(18) -0.3167(3) 0.0586(5) Uani 1 1 d .
H7A H -0.4880 0.0554 -0.3900 0.070 Uiso 1 1 calc R
C4 C -0.42777(12) 0.09888(14) -0.1486(3) 0.0449(4) Uani 1 1 d .
C5 C -0.50464(12) 0.11788(14) -0.0789(3) 0.0490(5) Uani 1 1 d .
C6 C -0.65444(14) 0.12036(18) -0.1200(4) 0.0714(7) Uani 1 1 d .
H8A H -0.7097 0.1095 -0.1906 0.086 Uiso 1 1 calc R
C7 C -0.65059(16) 0.15602(19) 0.0443(4) 0.0796(8) Uani 1 1 d .
H1B H -0.7019 0.1695 0.0815 0.096 Uiso 1 1 calc R
C8 C -0.57054(17) 0.17125(16) 0.1518(4) 0.0724(7) Uani 1 1 d .
H3B H -0.5666 0.1938 0.2641 0.087 Uiso 1 1 calc R
C9 C -0.49371(13) 0.15233(14) 0.0906(3) 0.0542(5) Uani 1 1 d .
C10 C -0.40694(15) 0.16712(15) 0.1932(3) 0.0581(5) Uani 1 1 d .
H4B H -0.4001 0.1886 0.3069 0.070 Uiso 1 1 calc R
C11 C -0.33457(13) 0.15082(15) 0.1295(3) 0.0528(5) Uani 1 1 d .
H9A H -0.2790 0.1625 0.1983 0.063 Uiso 1 1 calc R
C12 C -0.34362(12) 0.11568(13) -0.0431(2) 0.0433(4) Uani 1 1 d .
C13 C 0.05597(12) 0.37325(13) -0.1824(2) 0.0416(4) Uani 1 1 d .
C14 C -0.06610(10) 0.28869(12) -0.3730(2) 0.0354(4) Uani 1 1 d .
C15 C -0.06547(10) 0.46977(12) -0.3503(2) 0.0358(4) Uani 1 1 d .

loop_
_atom_site_aniso_label
_atom_site_aniso_U_11
_atom_site_aniso_U_22
_atom_site_aniso_U_33
_atom_site_aniso_U_23
_atom_site_aniso_U_13
_atom_site_aniso_U_12
S1 0.0510(3) 0.0577(3) 0.0751(4) 0.0108(3) -0.0264(3) -0.0061(2)
S2 0.0401(2) 0.0346(2) 0.0602(3) -0.0015(2) -0.0021(2) 0.00335(18)
S3 0.0414(2) 0.0353(2) 0.0552(3) -0.0024(2) 0.0008(2) -0.00421(18)
N1 0.0379(9) 0.0558(11) 0.0802(13) 0.0140(9) -0.0033(8) -0.0074(8)
N2 0.0357(8) 0.0426(9) 0.0571(10) 0.0068(7) -0.0018(7) -0.0031(6)
N3 0.0339(7) 0.0339(8) 0.0494(9) 0.0040(6) -0.0003(6) 0.0020(6)
N4 0.0293(7) 0.0353(7) 0.0446(8) -0.0006(6) -0.0006(6) -0.0006(6)
N5 0.0360(7) 0.0354(8) 0.0429(8) -0.0020(6) -0.0013(6) -0.0037(6)
C1 0.0470(11) 0.0664(14) 0.0605(14) 0.0060(11) 0.0112(10) -0.0071(10)
C2 0.0608(13) 0.0819(16) 0.0481(12) -0.0013(11) 0.0046(10) -0.0155(12)
C3 0.0466(11) 0.0699(14) 0.0513(13) 0.0029(10) -0.0064(9) -0.0117(10)
C4 0.0385(9) 0.0387(10) 0.0509(11) 0.0078(8) -0.0041(8) -0.0046(7)
C5 0.0383(9) 0.0338(9) 0.0698(14) 0.0077(9) 0.0008(9) -0.0025(7)
C6 0.0389(11) 0.0558(14) 0.114(2) 0.0149(14) 0.0040(12) -0.0042(10)
C7 0.0527(14) 0.0527(14) 0.137(3) -0.0071(15) 0.0285(16) 0.0000(11)
C8 0.0696(15) 0.0445(12) 0.107(2) -0.0169(13) 0.0289(14) 0.0002(11)
C9 0.0503(11) 0.0319(9) 0.0785(15) -0.0069(9) 0.0104(10) -0.0008(8)
C10 0.0633(13) 0.0426(11) 0.0637(14) -0.0125(10) 0.0038(11) -0.0026(10)
C11 0.0470(11) 0.0419(10) 0.0603(13) -0.0061(9) -0.0075(9) -0.0021(8)
C12 0.0375(9) 0.0331(9) 0.0528(11) 0.0063(8) -0.0040(8) -0.0011(7)
C13 0.0374(9) 0.0401(10) 0.0439(10) 0.0043(8) 0.0015(7) -0.0035(7)
C14 0.0320(8) 0.0358(9) 0.0381(9) 0.0017(7) 0.0071(7) -0.0007(7)
C15 0.0309(8) 0.0374(9) 0.0389(9) -0.0008(7) 0.0071(7) -0.0010(7)

loop_
_atom_type_symbol
_atom_type_description
_atom_type_scat_dispersion_real
_atom_type_scat_dispersion_imag
_atom_type_scat_source
C C 0.0033 0.0016 'International Tables Vol C Tables 4.2.6.8 and 6.1.1.4'
H H 0.0000 0.0000 'International Tables Vol C Tables 4.2.6.8 and 6.1.1.4'
N N 0.0061 0.0033 'International Tables Vol C Tables 4.2.6.8 and 6.1.1.4'
S S 0.1246 0.1234 'International Tables Vol C Tables 4.2.6.8 and 6.1.1.4'

loop_
_geom_angle_atom_site_label_1
_geom_angle_atom_site_label_2
_geom_angle_atom_site_label_3
_geom_angle
C6 N1 C5 116.4(2)
C1 N2 C12 119.60(16)
C14 N3 C13 125.35(15)
C14 N3 H3A 117.4
C13 N3 H3A 117.2
C14 N4 C15 123.87(14)
C14 N4 H4A 118.1
C15 N4 H4A 118.1
C15 N5 C13 125.16(15)
C15 N5 H5A 117.5
C13 N5 H5A 117.3
N2 C1 C2 122.8(2)
N2 C1 H5B 118.6
C2 C1 H5B 118.6
C3 C2 C1 118.4(2)
C3 C2 H2B 120.8
C1 C2 H2B 120.8
C2 C3 C4 120.30(19)
C2 C3 H7A 119.9
C4 C3 H7A 119.9
C3 C4 C12 118.12(18)
C3 C4 C5 122.76(17)
C12 C4 C5 119.12(18)
N1 C5 C9 123.47(19)
N1 C5 C4 117.20(19)
C9 C5 C4 119.33(17)
N1 C6 C7 124.5(2)
N1 C6 H8A 117.7
C7 C6 H8A 117.7
C8 C7 C6 119.1(2)
C8 C7 H1B 120.5
C6 C7 H1B 120.5
C7 C8 C9 119.3(3)
C7 C8 H3B 120.4
C9 C8 H3B 120.4
C5 C9 C8 117.2(2)
C5 C9 C10 119.47(19)
C8 C9 C10 123.3(2)
C11 C10 C9 121.9(2)
C11 C10 H4B 119.0
C9 C10 H4B 119.0
C10 C11 C12 119.88(18)
C10 C11 H9A 120.1
C12 C11 H9A 120.1
N2 C12 C4 120.72(18)
N2 C12 C11 119.03(16)
C4 C12 C11 120.25(18)
N5 C13 N3 113.78(15)
N5 C13 S1 123.15(13)
N3 C13 S1 123.07(13)
N4 C14 N3 115.75(14)
N4 C14 S3 122.32(13)
N3 C14 S3 121.93(13)
N4 C15 N5 115.77(14)
N4 C15 S2 121.82(13)
N5 C15 S2 122.42(13)

loop_
_geom_bond_atom_site_label_1
_geom_bond_atom_site_label_2
_geom_bond_distance
S1 C13 1.6426(18)
S2 C15 1.6588(17)
S3 C14 1.6649(17)
N1 C6 1.331(3)
N1 C5 1.362(2)
N2 C1 1.319(3)
N2 C12 1.362(2)
N3 C14 1.364(2)
N3 C13 1.369(2)
N3 H3A 0.8599
N4 C14 1.354(2)
N4 C15 1.362(2)
N4 H4A 0.8600
N5 C15 1.364(2)
N5 C13 1.366(2)
N5 H5A 0.8600
C1 C2 1.397(3)
C1 H5B 0.9300
C2 C3 1.368(3)
C2 H2B 0.9300
C3 C4 1.392(3)
C3 H7A 0.9300
C4 C12 1.410(2)
C4 C5 1.450(3)
C5 C9 1.396(3)
C6 C7 1.376(4)
C6 H8A 0.9300
C7 C8 1.363(4)
C7 H1B 0.9300
C8 C9 1.412(3)
C8 H3B 0.9300
C9 C10 1.431(3)
C10 C11 1.353(3)
C10 H4B 0.9300
C11 C12 1.425(3)
C11 H9A 0.9300
